data_7001846
loop_
_publ_author_name
'Hung, Jui-Yi'
'Chi, Yun'
'Pai, I-Hsuan'
'Yu, Ya-Chien'
'Lee, Gene-Hsiang'
'Chou, Pi-Tai'
'Wong, Ken-Tsung'
'Chen, Chung-Chia'
'Wu, Chung-Chih'

_publ_section_title
;
 Blue-emitting Ir(iii) phosphors with ancillary 4,6-difluorobenzyl
 diphenylphosphine based cyclometalate
;
_journal_issue 33
_journal_name_full 'Dalton Transactions'
_journal_page_first 6472
_journal_page_last 6475
_journal_paper_doi 10.1039/b912691k
_journal_year 2009
_chemical_formula_moiety 'C41 H27 Cl F6 Ir N2 P'
_chemical_formula_sum 'C41 H27 Cl F6 Ir N2 P'
_chemical_formula_weight 920.27
_chemical_name_systematic
;
?
;
_space_group_IT_number 14
_symmetry_cell_setting monoclinic
_symmetry_space_group_name_Hall '-P 2ybc'
_symmetry_space_group_name_H-M 'P 1 21/c 1'
_atom_sites_solution_hydrogens geom
_atom_sites_solution_primary direct
_atom_sites_solution_secondary difmap
_audit_creation_method SHELXL-97
_cell_angle_alpha 90.00
_cell_angle_beta 94.773(1)
_cell_angle_gamma 90.00
_cell_formula_units_Z 4
_cell_length_a 10.9279(6)
_cell_length_b 9.5832(6)
_cell_length_c 34.0479(19)
_cell_measurement_reflns_used 8000
_cell_measurement_temperature 150(2)
_cell_measurement_theta_max 27.42
_cell_measurement_theta_min 2.21
_cell_volume 3553.3(4)
_computing_cell_refinement 'Bruker SAINT'
_computing_data_collection 'Bruker SMART'
_computing_data_reduction 'Bruker SAINT'
_computing_molecular_graphics 'Bruker SHELXTL'
_computing_publication_material 'Bruker SHELXTL'
_computing_structure_refinement 'SHELXL-97 (Sheldrick, 1997)'
_computing_structure_solution 'SHELXS-97 (Sheldrick, 1990)'
_diffrn_ambient_temperature 150(2)
_diffrn_measured_fraction_theta_full 0.986
_diffrn_measured_fraction_theta_max 0.986
_diffrn_measurement_device_type 'BRUKER SMART APEXCCD area detector'
_diffrn_measurement_method 'omega scans'
_diffrn_radiation_monochromator graphite
_diffrn_radiation_source 'fine-focus sealed tube'
_diffrn_radiation_type MoK\a
_diffrn_radiation_wavelength 0.71073
_diffrn_reflns_av_R_equivalents 0.0457
_diffrn_reflns_av_sigmaI/netI 0.0492
_diffrn_reflns_limit_h_max 13
_diffrn_reflns_limit_h_min -14
_diffrn_reflns_limit_k_max 11
_diffrn_reflns_limit_k_min -12
_diffrn_reflns_limit_l_max 42
_diffrn_reflns_limit_l_min -43
_diffrn_reflns_number 24188
_diffrn_reflns_theta_full 27.50
_diffrn_reflns_theta_max 27.50
_diffrn_reflns_theta_min 1.20
_exptl_absorpt_coefficient_mu 3.943
_exptl_absorpt_correction_T_max 0.7978
_exptl_absorpt_correction_T_min 0.2882
_exptl_absorpt_correction_type multi-scan
_exptl_absorpt_process_details sadabs
_exptl_crystal_colour yellow
_exptl_crystal_density_diffrn 1.720
_exptl_crystal_density_meas ?
_exptl_crystal_density_method 'not measured'
_exptl_crystal_description needle
_exptl_crystal_F_000 1800
_exptl_crystal_size_max 0.42
_exptl_crystal_size_mid 0.12
_exptl_crystal_size_min 0.06
_refine_diff_density_max 1.788
_refine_diff_density_min -1.844
_refine_diff_density_rms 0.138
_refine_ls_extinction_method none
_refine_ls_goodness_of_fit_ref 1.167
_refine_ls_hydrogen_treatment constr
_refine_ls_matrix_type full
_refine_ls_number_parameters 469
_refine_ls_number_reflns 8038
_refine_ls_number_restraints 0
_refine_ls_restrained_S_all 1.167
_refine_ls_R_factor_all 0.0483
_refine_ls_R_factor_gt 0.0411
_refine_ls_shift/su_max 0.003
_refine_ls_shift/su_mean 0.000
_refine_ls_structure_factor_coef Fsqd
_refine_ls_weighting_details 'calc w=1/[\s^2^(Fo^2^)+(0.0237P)^2^+7.0504P] where P=(Fo^2^+2Fc^2^)/3'
_refine_ls_weighting_scheme calc
_refine_ls_wR_factor_gt 0.0808
_refine_ls_wR_factor_ref 0.0843
_reflns_number_gt 7208
_reflns_number_total 8038
_reflns_threshold_expression >2sigma(I)
_cod_data_source_file b912691k.txt
_cod_data_source_block complex1
_cod_depositor_comments
;
The following automatic conversions were performed:
'_symmetry_cell_setting' value 'Monoclinic' changed to 'monoclinic'
according to '/home/saulius/struct/CIF-dictionaries/cif_core.dic'
dictionary named 'cif_core.dic' version 2.4.1 from 2010-06-29.

Automatic conversion script
Id: cif_fix_enum 1527 2010-12-29 10:47:43Z saulius 

The following automatic conversions were performed:

'_exptl_crystal_density_meas' value 'not_measured' was changed to '?'
- the value is perceived as not measured.

Automatic conversion script
Id: cif_fix_values 3008 2015-01-20 13:52:24Z robertas 
;
_cod_original_sg_symbol_H-M P2(1)/c
_cod_database_code 7001846

loop_
_symmetry_equiv_pos_as_xyz
'x, y, z'
'-x, y+1/2, -z+1/2'
'-x, -y, -z'
'x, -y-1/2, z-1/2'

loop_
_atom_site_label
_atom_site_type_symbol
_atom_site_fract_x
_atom_site_fract_y
_atom_site_fract_z
_atom_site_U_iso_or_equiv
_atom_site_adp_type
_atom_site_occupancy
_atom_site_symmetry_multiplicity
_atom_site_calc_flag
_atom_site_refinement_flags
_atom_site_disorder_assembly
_atom_site_disorder_group
Ir Ir 0.693882(16) -0.064474(18) 0.620518(5) 0.01606(6) Uani 1 1 d . . .
Cl1 Cl 0.72821(10) -0.20489(11) 0.68186(3) 0.0187(2) Uani 1 1 d . . .
P1 P 0.78581(11) 0.13818(12) 0.65146(4) 0.0180(2) Uani 1 1 d . . .
N1 N 0.8452(3) -0.1455(4) 0.59605(11) 0.0192(8) Uani 1 1 d . . .
N2 N 0.5265(3) 0.0022(4) 0.63493(11) 0.0180(8) Uani 1 1 d . . .
C1 C 0.6194(4) -0.2417(5) 0.59579(13) 0.0190(10) Uani 1 1 d . . .
C2 C 0.5004(5) -0.2899(5) 0.59806(14) 0.0271(11) Uani 1 1 d . . .
H2 H 0.4442 -0.2382 0.6122 0.033 Uiso 1 1 calc R . .
C3 C 0.4642(5) -0.4127(6) 0.57977(17) 0.0336(13) Uani 1 1 d . . .
C4 C 0.5407(5) -0.4914(5) 0.55831(16) 0.0334(13) Uani 1 1 d . . .
H4 H 0.5125 -0.5740 0.5450 0.040 Uiso 1 1 calc R . .
C5 C 0.6586(5) -0.4459(5) 0.55690(16) 0.0295(12) Uani 1 1 d . . .
C6 C 0.7015(5) -0.3221(5) 0.57509(14) 0.0228(10) Uani 1 1 d . . .
C7 C 0.8266(5) -0.2666(5) 0.57489(15) 0.0239(11) Uani 1 1 d . . .
C8 C 0.9221(5) -0.3259(6) 0.55574(17) 0.0377(14) Uani 1 1 d . . .
H8 H 0.9089 -0.4105 0.5415 0.045 Uiso 1 1 calc R . .
C9 C 1.0353(6) -0.2619(7) 0.55753(19) 0.0457(16) Uani 1 1 d . . .
H9 H 1.1008 -0.3025 0.5449 0.055 Uiso 1 1 calc R . .
C10 C 1.0524(5) -0.1383(6) 0.57793(17) 0.0356(13) Uani 1 1 d . . .
H10 H 1.1293 -0.0915 0.5792 0.043 Uiso 1 1 calc R . .
C11 C 0.9569(5) -0.0844(5) 0.59630(15) 0.0254(11) Uani 1 1 d . . .
H11 H 0.9695 0.0012 0.6101 0.030 Uiso 1 1 calc R . .
C12 C 0.6382(4) 0.0382(4) 0.57088(13) 0.0178(9) Uani 1 1 d . . .
C13 C 0.7036(4) 0.0558(5) 0.53736(14) 0.0217(10) Uani 1 1 d . . .
H13 H 0.7849 0.0210 0.5370 0.026 Uiso 1 1 calc R . .
C14 C 0.6483(5) 0.1240(5) 0.50502(14) 0.0239(11) Uani 1 1 d . . .
C15 C 0.5312(5) 0.1750(5) 0.50311(14) 0.0235(10) Uani 1 1 d . . .
H15 H 0.4952 0.2204 0.4802 0.028 Uiso 1 1 calc R . .
C16 C 0.4681(4) 0.1575(5) 0.53606(14) 0.0220(10) Uani 1 1 d . . .
C17 C 0.5176(4) 0.0919(4) 0.57009(13) 0.0183(9) Uani 1 1 d . . .
C18 C 0.4556(4) 0.0714(5) 0.60627(13) 0.0192(9) Uani 1 1 d . . .
C19 C 0.3378(5) 0.1154(5) 0.61340(15) 0.0265(11) Uani 1 1 d . . .
H19 H 0.2886 0.1632 0.5934 0.032 Uiso 1 1 calc R . .
C20 C 0.2924(5) 0.0900(6) 0.64918(16) 0.0317(12) Uani 1 1 d . . .
H20 H 0.2119 0.1189 0.6541 0.038 Uiso 1 1 calc R . .
C21 C 0.3666(5) 0.0215(6) 0.67790(16) 0.0313(12) Uani 1 1 d . . .
H21 H 0.3379 0.0045 0.7031 0.038 Uiso 1 1 calc R . .
C22 C 0.4808(5) -0.0215(5) 0.67005(15) 0.0259(11) Uani 1 1 d . . .
H22 H 0.5301 -0.0698 0.6899 0.031 Uiso 1 1 calc R . .
C23 C 0.8243(4) 0.2708(5) 0.61472(14) 0.0224(10) Uani 1 1 d . . .
H23A H 0.8528 0.2211 0.5917 0.027 Uiso 1 1 calc R . .
H23B H 0.7478 0.3205 0.6056 0.027 Uiso 1 1 calc R . .
C24 C 0.9191(4) 0.3779(5) 0.62767(14) 0.0231(10) Uani 1 1 d . . .
C25 C 1.0407(5) 0.3574(5) 0.62096(15) 0.0269(11) Uani 1 1 d . . .
C26 C 1.1352(5) 0.4453(6) 0.63376(19) 0.0379(14) Uani 1 1 d . . .
H26 H 1.2177 0.4274 0.6284 0.046 Uiso 1 1 calc R . .
C27 C 1.1035(6) 0.5609(6) 0.65477(19) 0.0396(14) Uani 1 1 d . . .
C28 C 0.9856(6) 0.5910(5) 0.66160(18) 0.0370(14) Uani 1 1 d . . .
H28 H 0.9665 0.6730 0.6755 0.044 Uiso 1 1 calc R . .
C29 C 0.8944(5) 0.4996(5) 0.64787(14) 0.0237(10) Uani 1 1 d . . .
H29 H 0.8117 0.5205 0.6523 0.028 Uiso 1 1 calc R . .
C30 C 0.6813(4) 0.2294(5) 0.68189(15) 0.0233(10) Uani 1 1 d . . .
C31 C 0.5960(5) 0.3265(6) 0.66649(16) 0.0321(12) Uani 1 1 d . . .
H31 H 0.5977 0.3554 0.6399 0.039 Uiso 1 1 calc R . .
C32 C 0.5085(6) 0.3820(7) 0.68920(18) 0.0433(15) Uani 1 1 d . . .
H32 H 0.4523 0.4501 0.6783 0.052 Uiso 1 1 calc R . .
C33 C 0.5028(6) 0.3382(7) 0.72775(19) 0.0483(17) Uani 1 1 d . . .
H33 H 0.4413 0.3741 0.7431 0.058 Uiso 1 1 calc R . .
C34 C 0.5876(5) 0.2414(6) 0.74391(17) 0.0394(14) Uani 1 1 d . . .
H34 H 0.5846 0.2120 0.7705 0.047 Uiso 1 1 calc R . .
C35 C 0.6761(5) 0.1879(6) 0.72133(16) 0.0313(12) Uani 1 1 d . . .
H35 H 0.7341 0.1224 0.7326 0.038 Uiso 1 1 calc R . .
C36 C 0.9230(4) 0.1181(5) 0.68550(14) 0.0201(10) Uani 1 1 d . . .
C37 C 0.9823(4) -0.0100(5) 0.68963(14) 0.0207(10) Uani 1 1 d . . .
H37 H 0.9523 -0.0872 0.6742 0.025 Uiso 1 1 calc R . .
C38 C 1.0856(5) -0.0262(5) 0.71630(14) 0.0249(11) Uani 1 1 d . . .
H38 H 1.1253 -0.1143 0.7189 0.030 Uiso 1 1 calc R . .
C39 C 1.1301(4) 0.0843(6) 0.73880(14) 0.0270(11) Uani 1 1 d . . .
H39 H 1.1999 0.0728 0.7571 0.032 Uiso 1 1 calc R . .
C40 C 1.0725(5) 0.2127(5) 0.73471(14) 0.0259(11) Uani 1 1 d . . .
H40 H 1.1038 0.2898 0.7499 0.031 Uiso 1 1 calc R . .
C41 C 0.9697(5) 0.2295(5) 0.70862(14) 0.0246(11) Uani 1 1 d . . .
H41 H 0.9304 0.3179 0.7064 0.030 Uiso 1 1 calc R . .
F1 F 0.3476(3) -0.4580(4) 0.58129(12) 0.0538(10) Uani 1 1 d . . .
F2 F 0.7333(3) -0.5235(3) 0.53579(10) 0.0442(9) Uani 1 1 d . . .
F3 F 0.7120(3) 0.1388(3) 0.47290(8) 0.0343(7) Uani 1 1 d . . .
F4 F 0.3509(3) 0.2084(3) 0.53394(8) 0.0309(7) Uani 1 1 d . . .
F5 F 1.0701(3) 0.2416(3) 0.60036(10) 0.0371(8) Uani 1 1 d . . .
F6 F 1.1952(3) 0.6488(4) 0.66830(13) 0.0606(11) Uani 1 1 d . . .

loop_
_atom_site_aniso_label
_atom_site_aniso_U_11
_atom_site_aniso_U_22
_atom_site_aniso_U_33
_atom_site_aniso_U_23
_atom_site_aniso_U_13
_atom_site_aniso_U_12
Ir 0.01746(9) 0.01752(9) 0.01298(9) 0.00029(7) -0.00007(6) -0.00050(7)
Cl1 0.0199(5) 0.0216(5) 0.0138(5) 0.0044(4) -0.0028(4) 0.0027(4)
P1 0.0198(6) 0.0181(6) 0.0156(6) -0.0006(5) -0.0012(5) 0.0015(5)
N1 0.020(2) 0.022(2) 0.015(2) 0.0012(16) 0.0012(16) 0.0032(16)
N2 0.0177(19) 0.0192(19) 0.017(2) 0.0011(16) 0.0011(16) 0.0001(16)
C1 0.028(3) 0.017(2) 0.011(2) 0.0049(17) -0.0041(19) -0.0019(19)
C2 0.034(3) 0.029(3) 0.019(3) 0.002(2) 0.003(2) -0.008(2)
C3 0.038(3) 0.033(3) 0.030(3) 0.005(2) -0.001(2) -0.016(2)
C4 0.053(4) 0.020(2) 0.027(3) -0.002(2) 0.001(3) -0.011(2)
C5 0.042(3) 0.021(2) 0.025(3) -0.004(2) 0.002(2) -0.002(2)
C6 0.031(3) 0.020(2) 0.017(2) 0.0046(19) -0.004(2) -0.001(2)
C7 0.027(3) 0.021(2) 0.024(3) 0.0004(19) -0.001(2) 0.007(2)
C8 0.040(3) 0.030(3) 0.044(4) -0.017(3) 0.010(3) 0.002(3)
C9 0.039(4) 0.048(4) 0.053(4) -0.015(3) 0.020(3) 0.008(3)
C10 0.029(3) 0.040(3) 0.039(3) -0.007(3) 0.012(3) -0.002(2)
C11 0.024(3) 0.025(3) 0.027(3) -0.004(2) 0.001(2) 0.000(2)
C12 0.020(2) 0.017(2) 0.015(2) -0.0041(17) -0.0053(18) -0.0042(18)
C13 0.022(2) 0.025(2) 0.017(2) -0.0019(19) 0.0010(19) -0.003(2)
C14 0.031(3) 0.025(2) 0.016(2) 0.002(2) 0.002(2) -0.008(2)
C15 0.032(3) 0.019(2) 0.019(2) 0.0019(19) -0.002(2) -0.002(2)
C16 0.022(2) 0.018(2) 0.025(3) 0.0007(19) -0.005(2) 0.0025(19)
C17 0.022(2) 0.017(2) 0.015(2) -0.0004(17) -0.0017(18) -0.0028(18)
C18 0.021(2) 0.020(2) 0.017(2) 0.0003(18) 0.0010(18) -0.0017(19)
C19 0.022(3) 0.034(3) 0.024(3) 0.006(2) 0.001(2) 0.004(2)
C20 0.023(3) 0.039(3) 0.034(3) 0.003(2) 0.008(2) 0.003(2)
C21 0.026(3) 0.046(3) 0.022(3) 0.006(2) 0.007(2) 0.004(2)
C22 0.027(3) 0.032(3) 0.019(3) 0.002(2) 0.003(2) 0.001(2)
C23 0.024(3) 0.021(2) 0.022(3) 0.0012(19) 0.001(2) -0.0015(19)
C24 0.024(3) 0.022(2) 0.024(3) 0.000(2) 0.002(2) -0.002(2)
C25 0.033(3) 0.021(2) 0.027(3) 0.001(2) 0.006(2) -0.001(2)
C26 0.025(3) 0.037(3) 0.052(4) 0.002(3) 0.004(3) -0.005(2)
C27 0.040(3) 0.029(3) 0.049(4) -0.005(3) -0.001(3) -0.014(3)
C28 0.053(4) 0.019(3) 0.040(3) -0.003(2) 0.007(3) -0.001(2)
C29 0.026(3) 0.018(2) 0.028(3) 0.007(2) 0.008(2) -0.001(2)
C30 0.020(2) 0.024(3) 0.025(3) -0.006(2) -0.001(2) 0.0013(19)
C31 0.033(3) 0.035(3) 0.028(3) -0.005(2) 0.003(2) 0.008(2)
C32 0.040(3) 0.051(4) 0.038(4) -0.012(3) 0.000(3) 0.017(3)
C33 0.044(4) 0.064(4) 0.038(4) -0.023(3) 0.014(3) 0.009(3)
C34 0.041(3) 0.054(4) 0.024(3) -0.010(3) 0.010(3) 0.004(3)
C35 0.034(3) 0.033(3) 0.027(3) -0.006(2) 0.004(2) -0.003(2)
C36 0.016(2) 0.026(2) 0.019(2) 0.0012(19) -0.0002(19) -0.0029(19)
C37 0.019(2) 0.024(2) 0.020(2) 0.0003(19) 0.0049(19) -0.0029(19)
C38 0.024(3) 0.028(3) 0.023(3) 0.007(2) 0.003(2) -0.001(2)
C39 0.019(2) 0.043(3) 0.017(2) 0.001(2) -0.0027(19) 0.003(2)
C40 0.029(3) 0.030(3) 0.019(3) -0.005(2) -0.003(2) -0.002(2)
C41 0.026(3) 0.025(3) 0.022(3) -0.001(2) -0.004(2) 0.001(2)
F1 0.048(2) 0.054(2) 0.061(3) -0.0125(19) 0.0137(19) -0.0324(18)
F2 0.057(2) 0.0258(17) 0.050(2) -0.0171(15) 0.0078(18) 0.0002(15)
F3 0.0379(18) 0.0464(19) 0.0201(16) 0.0081(14) 0.0105(13) -0.0002(15)
F4 0.0300(16) 0.0364(17) 0.0256(16) 0.0062(13) -0.0016(13) 0.0104(13)
F5 0.0266(17) 0.0325(17) 0.053(2) -0.0092(15) 0.0085(15) 0.0033(13)
F6 0.048(2) 0.046(2) 0.087(3) -0.019(2) 0.002(2) -0.0249(18)

loop_
_atom_type_symbol
_atom_type_description
_atom_type_scat_dispersion_real
_atom_type_scat_dispersion_imag
_atom_type_scat_source
C C 0.0033 0.0016 'International Tables Vol C Tables 4.2.6.8 and 6.1.1.4'
H H 0.0000 0.0000 'International Tables Vol C Tables 4.2.6.8 and 6.1.1.4'
N N 0.0061 0.0033 'International Tables Vol C Tables 4.2.6.8 and 6.1.1.4'
F F 0.0171 0.0103 'International Tables Vol C Tables 4.2.6.8 and 6.1.1.4'
P P 0.1023 0.0942 'International Tables Vol C Tables 4.2.6.8 and 6.1.1.4'
Cl Cl 0.1484 0.1585 'International Tables Vol C Tables 4.2.6.8 and 6.1.1.4'
Ir Ir -1.4442 7.9887 'International Tables Vol C Tables 4.2.6.8 and 6.1.1.4'

loop_
_geom_angle_atom_site_label_1
_geom_angle_atom_site_label_2
_geom_angle_atom_site_label_3
_geom_angle
_geom_angle_site_symmetry_1
_geom_angle_site_symmetry_3
_geom_angle_publ_flag
C12 Ir C1 88.72(17) . . ?
C12 Ir N2 80.43(17) . . ?
C1 Ir N2 91.42(18) . . ?
C12 Ir N1 92.36(17) . . ?
C1 Ir N1 79.96(18) . . ?
N2 Ir N1 168.93(15) . . ?
C12 Ir P1 93.43(12) . . ?
C1 Ir P1 177.76(13) . . ?
N2 Ir P1 89.54(11) . . ?
N1 Ir P1 99.32(11) . . ?
C12 Ir Cl1 170.80(13) . . ?
C1 Ir Cl1 85.59(12) . . ?
N2 Ir Cl1 92.47(11) . . ?
N1 Ir Cl1 93.76(11) . . ?
P1 Ir Cl1 92.35(4) . . ?
C36 P1 C30 102.1(2) . . ?
C36 P1 C23 106.2(2) . . ?
C30 P1 C23 104.0(2) . . ?
C36 P1 Ir 119.11(16) . . ?
C30 P1 Ir 112.26(16) . . ?
C23 P1 Ir 111.71(16) . . ?
C11 N1 C7 117.6(4) . . ?
C11 N1 Ir 126.0(3) . . ?
C7 N1 Ir 116.2(3) . . ?
C22 N2 C18 118.9(4) . . ?
C22 N2 Ir 124.5(3) . . ?
C18 N2 Ir 116.6(3) . . ?
C2 C1 C6 118.8(4) . . ?
C2 C1 Ir 126.8(4) . . ?
C6 C1 Ir 114.4(3) . . ?
C3 C2 C1 119.7(5) . . ?
C3 C2 H2 120.2 . . ?
C1 C2 H2 120.2 . . ?
F1 C3 C2 119.6(5) . . ?
F1 C3 C4 117.4(5) . . ?
C2 C3 C4 122.9(5) . . ?
C5 C4 C3 117.4(5) . . ?
C5 C4 H4 121.3 . . ?
C3 C4 H4 121.3 . . ?
F2 C5 C4 117.1(5) . . ?
F2 C5 C6 120.4(5) . . ?
C4 C5 C6 122.5(5) . . ?
C5 C6 C1 118.6(5) . . ?
C5 C6 C7 125.6(5) . . ?
C1 C6 C7 115.7(4) . . ?
N1 C7 C8 120.3(5) . . ?
N1 C7 C6 113.7(4) . . ?
C8 C7 C6 125.9(5) . . ?
C9 C8 C7 120.1(5) . . ?
C9 C8 H8 120.0 . . ?
C7 C8 H8 120.0 . . ?
C8 C9 C10 119.3(5) . . ?
C8 C9 H9 120.4 . . ?
C10 C9 H9 120.4 . . ?
C11 C10 C9 118.7(5) . . ?
C11 C10 H10 120.7 . . ?
C9 C10 H10 120.7 . . ?
N1 C11 C10 123.9(5) . . ?
N1 C11 H11 118.0 . . ?
C10 C11 H11 118.0 . . ?
C13 C12 C17 118.5(4) . . ?
C13 C12 Ir 127.2(3) . . ?
C17 C12 Ir 114.3(3) . . ?
C14 C13 C12 119.2(4) . . ?
C14 C13 H13 120.4 . . ?
C12 C13 H13 120.4 . . ?
F3 C14 C15 117.9(4) . . ?
F3 C14 C13 118.4(4) . . ?
C15 C14 C13 123.7(5) . . ?
C14 C15 C16 116.7(4) . . ?
C14 C15 H15 121.7 . . ?
C16 C15 H15 121.7 . . ?
F4 C16 C15 116.4(4) . . ?
F4 C16 C17 120.3(4) . . ?
C15 C16 C17 123.3(4) . . ?
C16 C17 C12 118.6(4) . . ?
C16 C17 C18 125.9(4) . . ?
C12 C17 C18 115.4(4) . . ?
N2 C18 C19 119.9(4) . . ?
N2 C18 C17 113.0(4) . . ?
C19 C18 C17 127.0(4) . . ?
C20 C19 C18 120.5(5) . . ?
C20 C19 H19 119.8 . . ?
C18 C19 H19 119.8 . . ?
C19 C20 C21 118.5(5) . . ?
C19 C20 H20 120.8 . . ?
C21 C20 H20 120.8 . . ?
C22 C21 C20 119.8(5) . . ?
C22 C21 H21 120.1 . . ?
C20 C21 H21 120.1 . . ?
N2 C22 C21 122.3(5) . . ?
N2 C22 H22 118.8 . . ?
C21 C22 H22 118.8 . . ?
C24 C23 P1 117.4(3) . . ?
C24 C23 H23A 107.9 . . ?
P1 C23 H23A 107.9 . . ?
C24 C23 H23B 107.9 . . ?
P1 C23 H23B 107.9 . . ?
H23A C23 H23B 107.2 . . ?
C25 C24 C29 115.4(4) . . ?
C25 C24 C23 120.4(4) . . ?
C29 C24 C23 124.2(4) . . ?
F5 C25 C26 117.2(5) . . ?
F5 C25 C24 118.1(4) . . ?
C26 C25 C24 124.6(5) . . ?
C25 C26 C27 116.3(5) . . ?
C25 C26 H26 121.9 . . ?
C27 C26 H26 121.9 . . ?
F6 C27 C28 119.6(5) . . ?
F6 C27 C26 117.6(5) . . ?
C28 C27 C26 122.8(5) . . ?
C27 C28 C29 118.4(5) . . ?
C27 C28 H28 120.8 . . ?
C29 C28 H28 120.8 . . ?
C28 C29 C24 122.4(5) . . ?
C28 C29 H29 118.8 . . ?
C24 C29 H29 118.8 . . ?
C31 C30 C35 118.1(5) . . ?
C31 C30 P1 122.5(4) . . ?
C35 C30 P1 118.9(4) . . ?
C32 C31 C30 121.3(5) . . ?
C32 C31 H31 119.4 . . ?
C30 C31 H31 119.4 . . ?
C33 C32 C31 120.0(6) . . ?
C33 C32 H32 120.0 . . ?
C31 C32 H32 120.0 . . ?
C32 C33 C34 119.8(6) . . ?
C32 C33 H33 120.1 . . ?
C34 C33 H33 120.1 . . ?
C35 C34 C33 120.0(6) . . ?
C35 C34 H34 120.0 . . ?
C33 C34 H34 120.0 . . ?
C34 C35 C30 120.7(5) . . ?
C34 C35 H35 119.6 . . ?
C30 C35 H35 119.6 . . ?
C37 C36 C41 118.2(4) . . ?
C37 C36 P1 120.5(4) . . ?
C41 C36 P1 121.2(4) . . ?
C36 C37 C38 120.6(5) . . ?
C36 C37 H37 119.7 . . ?
C38 C37 H37 119.7 . . ?
C39 C38 C37 120.4(5) . . ?
C39 C38 H38 119.8 . . ?
C37 C38 H38 119.8 . . ?
C38 C39 C40 119.5(5) . . ?
C38 C39 H39 120.2 . . ?
C40 C39 H39 120.2 . . ?
C41 C40 C39 120.4(5) . . ?
C41 C40 H40 119.8 . . ?
C39 C40 H40 119.8 . . ?
C40 C41 C36 120.8(5) . . ?
C40 C41 H41 119.6 . . ?
C36 C41 H41 119.6 . . ?

loop_
_geom_bond_atom_site_label_1
_geom_bond_atom_site_label_2
_geom_bond_distance
_geom_bond_site_symmetry_2
_geom_bond_publ_flag
Ir C12 2.006(4) . ?
Ir C1 2.035(5) . ?
Ir N2 2.036(4) . ?
Ir N1 2.064(4) . ?
Ir P1 2.3905(12) . ?
Ir Cl1 2.4865(11) . ?
P1 C36 1.828(5) . ?
P1 C30 1.828(5) . ?
P1 C23 1.856(5) . ?
N1 C11 1.353(6) . ?
N1 C7 1.372(6) . ?
N2 C22 1.353(6) . ?
N2 C18 1.366(6) . ?
C1 C2 1.388(7) . ?
C1 C6 1.415(7) . ?
C2 C3 1.375(7) . ?
C2 H2 0.9500 . ?
C3 F1 1.351(6) . ?
C3 C4 1.379(8) . ?
C4 C5 1.364(8) . ?
C4 H4 0.9500 . ?
C5 F2 1.354(6) . ?
C5 C6 1.400(7) . ?
C6 C7 1.468(7) . ?
C7 C8 1.397(7) . ?
C8 C9 1.378(8) . ?
C8 H8 0.9500 . ?
C9 C10 1.378(8) . ?
C9 H9 0.9500 . ?
C10 C11 1.362(7) . ?
C10 H10 0.9500 . ?
C11 H11 0.9500 . ?
C12 C13 1.406(6) . ?
C12 C17 1.414(6) . ?
C13 C14 1.376(7) . ?
C13 H13 0.9500 . ?
C14 F3 1.351(5) . ?
C14 C15 1.367(7) . ?
C15 C16 1.375(7) . ?
C15 H15 0.9500 . ?
C16 F4 1.367(5) . ?
C16 C17 1.387(6) . ?
C17 C18 1.467(6) . ?
C18 C19 1.395(7) . ?
C19 C20 1.375(7) . ?
C19 H19 0.9500 . ?
C20 C21 1.383(7) . ?
C20 H20 0.9500 . ?
C21 C22 1.362(7) . ?
C21 H21 0.9500 . ?
C22 H22 0.9500 . ?
C23 C24 1.498(6) . ?
C23 H23A 0.9900 . ?
C23 H23B 0.9900 . ?
C24 C25 1.381(7) . ?
C24 C29 1.392(7) . ?
C25 F5 1.366(6) . ?
C25 C26 1.375(7) . ?
C26 C27 1.378(8) . ?
C26 H26 0.9500 . ?
C27 F6 1.360(6) . ?
C27 C28 1.360(8) . ?
C28 C29 1.379(7) . ?
C28 H28 0.9500 . ?
C29 H29 0.9500 . ?
C30 C31 1.388(7) . ?
C30 C35 1.406(7) . ?
C31 C32 1.385(8) . ?
C31 H31 0.9500 . ?
C32 C33 1.384(9) . ?
C32 H32 0.9500 . ?
C33 C34 1.391(9) . ?
C33 H33 0.9500 . ?
C34 C35 1.384(7) . ?
C34 H34 0.9500 . ?
C35 H35 0.9500 . ?
C36 C37 1.389(7) . ?
C36 C41 1.398(7) . ?
C37 C38 1.397(7) . ?
C37 H37 0.9500 . ?
C38 C39 1.372(7) . ?
C38 H38 0.9500 . ?
C39 C40 1.383(7) . ?
C39 H39 0.9500 . ?
C40 C41 1.382(7) . ?
C40 H40 0.9500 . ?
C41 H41 0.9500 . ?
